data_4505046
loop_
_publ_author_name
'Rodr\'iguez-Cuamatzi, Patricia'
'Arillo-Flores, Oscar I.'
'Bernal-Uruchurtu, Margarita I.'
'H\"opfl, Herbert'

_publ_section_title
;
 Theoretical and Experimental Evaluation of Homo- and Heterodimeric
 Hydrogen-Bonded Motifs Containing Boronic Acids, Carboxylic Acids, and
 Carboxylate Anions:&#x2009; Application for the Generation of Highly
 Stable Hydrogen-Bonded Supramolecular Systems
;
_journal_issue 1
_journal_name_full 'Crystal Growth &amp; Design'
_journal_page_first 167
_journal_paper_doi 10.1021/cg0498453
_journal_volume 5
_journal_year 2005
_chemical_formula_moiety 'C54 H88 B2 N4 O16'
_chemical_formula_sum 'C54 H88 B2 N4 O16'
_chemical_formula_weight 1070.90
_chemical_melting_point 224.0(10)
_chemical_name_systematic
; 
 ? 
;
_space_group_IT_number 14
_symmetry_cell_setting monoclinic
_symmetry_space_group_name_Hall '-P 2ybc'
_symmetry_space_group_name_H-M 'P 1 21/c 1'
_atom_sites_solution_hydrogens geom
_atom_sites_solution_primary direct
_atom_sites_solution_secondary difmap
_audit_creation_method SHELXL-97
_cell_angle_alpha 90.00
_cell_angle_beta 97.710(2)
_cell_angle_gamma 90.00
_cell_formula_units_Z 2
_cell_length_a 9.6337(12)
_cell_length_b 15.2001(19)
_cell_length_c 19.600(2)
_cell_measurement_reflns_used 6854
_cell_measurement_temperature 100(2)
_cell_measurement_theta_max 27.41
_cell_measurement_theta_min 2.52
_cell_volume 2844.1(6)
_computing_cell_refinement 'Bruker SAINT'
_computing_data_collection 'Bruker SMART'
_computing_data_reduction 'Bruker SAINT'
_computing_molecular_graphics Crystals-Cameron
_computing_publication_material 'Bruker SHELXTL'
_computing_structure_refinement 'Bruker SHELXTL'
_computing_structure_solution 'SHELXS-97 (Sheldrick, 1990)'
_diffrn_ambient_temperature 100(2)
_diffrn_measured_fraction_theta_full 1.000
_diffrn_measured_fraction_theta_max 1.000
_diffrn_measurement_device_type 'CCD area detector'
_diffrn_measurement_method 'phi and omega scans'
_diffrn_radiation_monochromator graphite
_diffrn_radiation_source 'fine-focus sealed tube'
_diffrn_radiation_type MoK\a
_diffrn_radiation_wavelength 0.71073
_diffrn_reflns_av_R_equivalents 0.0499
_diffrn_reflns_av_sigmaI/netI 0.0364
_diffrn_reflns_limit_h_max 11
_diffrn_reflns_limit_h_min -11
_diffrn_reflns_limit_k_max 18
_diffrn_reflns_limit_k_min -18
_diffrn_reflns_limit_l_max 23
_diffrn_reflns_limit_l_min -23
_diffrn_reflns_number 27109
_diffrn_reflns_theta_full 25.00
_diffrn_reflns_theta_max 25.00
_diffrn_reflns_theta_min 1.70
_exptl_absorpt_coefficient_mu 0.091
_exptl_absorpt_correction_type none
_exptl_crystal_colour colorless
_exptl_crystal_density_diffrn 1.250
_exptl_crystal_density_method 'not measured'
_exptl_crystal_description rectangular
_exptl_crystal_F_000 1156
_exptl_crystal_size_max 0.42
_exptl_crystal_size_mid 0.39
_exptl_crystal_size_min 0.27
_refine_diff_density_max 0.240
_refine_diff_density_min -0.205
_refine_diff_density_rms 0.047
_refine_ls_extinction_method none
_refine_ls_goodness_of_fit_ref 1.237
_refine_ls_hydrogen_treatment mixed
_refine_ls_matrix_type full
_refine_ls_number_parameters 356
_refine_ls_number_reflns 5013
_refine_ls_number_restraints 3
_refine_ls_restrained_S_all 1.237
_refine_ls_R_factor_all 0.0682
_refine_ls_R_factor_gt 0.0607
_refine_ls_shift/su_max 0.000
_refine_ls_shift/su_mean 0.000
_refine_ls_structure_factor_coef Fsqd
_refine_ls_weighting_details 'calc w=1/[\s^2^(Fo^2^)+(0.0348P)^2^+1.8591P] where P=(Fo^2^+2Fc^2^)/3'
_refine_ls_weighting_scheme calc
_refine_ls_wR_factor_gt 0.1200
_refine_ls_wR_factor_ref 0.1235
_reflns_number_gt 4575
_reflns_number_total 5013
_reflns_threshold_expression >2sigma(I)
_cod_data_source_file cg0498453si20040512_020459.cif
_cod_data_source_block hirafunm
_cod_depositor_comments
;
The following automatic conversions were performed:

'_chemical_melting_point' value '223-225' was changed to '224.0(10)'
- the average value was taken and precision was
estimated.

'_symmetry_cell_setting' value 'Monoclinic' changed to
'monoclinic' according to
/home/saulius/struct/CIF-dictionaries/cif_core.dic dictionary named
'cif_core.dic' version 2.4.1 from 2010-06-29.

Automatic conversion script
Id: cif_fix_values 1715 2011-07-08 13:25:40Z adriana 
;
_cod_original_sg_symbol_H-M P2(1)/c
_cod_database_code 4505046

loop_
_symmetry_equiv_pos_as_xyz
'x, y, z'
'-x, y+1/2, -z+1/2'
'-x, -y, -z'
'x, -y-1/2, z-1/2'

loop_
_atom_site_label
_atom_site_type_symbol
_atom_site_fract_x
_atom_site_fract_y
_atom_site_fract_z
_atom_site_U_iso_or_equiv
_atom_site_adp_type
_atom_site_occupancy
_atom_site_symmetry_multiplicity
_atom_site_calc_flag
_atom_site_refinement_flags
N1 N 0.62682(19) 0.14983(12) 0.51349(9) 0.0201(4) Uani 1 1 d .
O1 O 0.10373(16) 0.02044(11) 0.33425(7) 0.0222(4) Uani 1 1 d .
O2 O 0.31472(17) 0.04531(13) 0.30371(8) 0.0331(4) Uani 1 1 d .
O3 O 0.07719(16) 0.01882(11) 0.58493(8) 0.0249(4) Uani 1 1 d D
H30 H 0.028(2) 0.0044(17) 0.6155(10) 0.037 Uiso 1 1 d D
O4 O 0.27074(17) 0.02257(11) 0.66217(8) 0.0252(4) Uani 1 1 d .
O5 O 0.68893(16) 0.14717(11) 0.57204(8) 0.0248(4) Uani 1 1 d .
O6 O 0.67658(18) 0.18127(13) 0.46474(9) 0.0368(5) Uani 1 1 d .
C1 C 0.2327(2) 0.04033(15) 0.34702(11) 0.0200(5) Uani 1 1 d .
C2 C 0.2935(2) 0.06096(14) 0.42114(11) 0.0184(5) Uani 1 1 d .
C3 C 0.4262(2) 0.09820(14) 0.43356(11) 0.0178(5) Uani 1 1 d .
H3 H 0.4757 0.1135 0.3965 0.021 Uiso 1 1 calc R
C4 C 0.4847(2) 0.11254(14) 0.50083(11) 0.0176(5) Uani 1 1 d .
C5 C 0.4196(2) 0.09018(14) 0.55673(11) 0.0173(5) Uani 1 1 d .
H5 H 0.4649 0.0986 0.6024 0.021 Uiso 1 1 calc R
C6 C 0.2856(2) 0.05487(14) 0.54425(11) 0.0178(5) Uani 1 1 d .
C7 C 0.2236(2) 0.04098(14) 0.47670(11) 0.0178(5) Uani 1 1 d .
H7 H 0.1316 0.0174 0.4685 0.021 Uiso 1 1 calc R
C8 C 0.2125(2) 0.03049(14) 0.60407(11) 0.0192(5) Uani 1 1 d .
B1 B 0.0952(3) -0.00037(16) 0.15198(13) 0.0184(5) Uani 1 1 d .
O7 O 0.23572(16) -0.00092(11) 0.17258(8) 0.0224(4) Uani 1 1 d D
H70 H 0.252(3) 0.0083(17) 0.2152(3) 0.034 Uiso 1 1 d D
O8 O -0.00288(16) 0.00077(11) 0.19579(7) 0.0230(4) Uani 1 1 d D
H80 H 0.028(3) 0.0028(18) 0.2379(3) 0.035 Uiso 1 1 d D
C9 C 0.0444(2) -0.00111(14) 0.07228(11) 0.0186(5) Uani 1 1 d .
C10 C -0.0957(2) 0.01394(14) 0.04536(11) 0.0200(5) Uani 1 1 d .
H10 H -0.1627 0.0235 0.0760 0.024 Uiso 1 1 calc R
N2 N 0.75992(19) 0.23032(12) 0.25579(9) 0.0185(4) Uani 1 1 d .
C11 C -0.1382(2) 0.01513(14) -0.02473(11) 0.0202(5) Uani 1 1 d .
H11 H -0.2341 0.0258 -0.0412 0.024 Uiso 1 1 calc R
C12 C 0.6511(2) 0.29974(14) 0.26648(11) 0.0204(5) Uani 1 1 d .
H12A H 0.7000 0.3498 0.2915 0.024 Uiso 1 1 calc R
H12B H 0.6096 0.3217 0.2207 0.024 Uiso 1 1 calc R
C13 C 0.5331(2) 0.27137(15) 0.30511(12) 0.0233(5) Uani 1 1 d .
H13A H 0.5714 0.2529 0.3523 0.028 Uiso 1 1 calc R
H13B H 0.4834 0.2206 0.2815 0.028 Uiso 1 1 calc R
C14 C 0.4313(3) 0.34739(16) 0.30834(13) 0.0285(6) Uani 1 1 d .
H14A H 0.3930 0.3650 0.2609 0.034 Uiso 1 1 calc R
H14B H 0.4826 0.3984 0.3307 0.034 Uiso 1 1 calc R
C15 C 0.3105(3) 0.32413(18) 0.34783(13) 0.0344(6) Uani 1 1 d .
H15A H 0.2600 0.2732 0.3262 0.052 Uiso 1 1 calc R
H15B H 0.2466 0.3743 0.3471 0.052 Uiso 1 1 calc R
H15C H 0.3474 0.3099 0.3956 0.052 Uiso 1 1 calc R
C16 C 0.8669(2) 0.27639(14) 0.21801(11) 0.0190(5) Uani 1 1 d .
H16A H 0.8185 0.2976 0.1733 0.023 Uiso 1 1 calc R
H16B H 0.9017 0.3287 0.2451 0.023 Uiso 1 1 calc R
C17 C 0.9918(2) 0.22203(15) 0.20440(12) 0.0233(5) Uani 1 1 d .
H17A H 0.9605 0.1735 0.1723 0.028 Uiso 1 1 calc R
H17B H 1.0373 0.1959 0.2480 0.028 Uiso 1 1 calc R
C18 C 1.0962(2) 0.28008(16) 0.17332(12) 0.0243(5) Uani 1 1 d .
H18A H 1.0506 0.3047 0.1292 0.029 Uiso 1 1 calc R
H18B H 1.1238 0.3298 0.2048 0.029 Uiso 1 1 calc R
C19 C 1.2265(2) 0.22928(17) 0.16079(12) 0.0281(6) Uani 1 1 d .
H19A H 1.2701 0.2030 0.2041 0.042 Uiso 1 1 calc R
H19B H 1.2931 0.2694 0.1432 0.042 Uiso 1 1 calc R
H19C H 1.2004 0.1827 0.1270 0.042 Uiso 1 1 calc R
C20 C 0.6947(2) 0.15199(14) 0.21500(11) 0.0196(5) Uani 1 1 d .
H20A H 0.7682 0.1069 0.2127 0.024 Uiso 1 1 calc R
H20B H 0.6224 0.1260 0.2403 0.024 Uiso 1 1 calc R
C21 C 0.6284(2) 0.17306(15) 0.14237(11) 0.0216(5) Uani 1 1 d .
H21A H 0.7027 0.1889 0.1143 0.026 Uiso 1 1 calc R
H21B H 0.5658 0.2246 0.1434 0.026 Uiso 1 1 calc R
C22 C 0.5443(2) 0.09584(15) 0.10877(12) 0.0232(5) Uani 1 1 d .
H22A H 0.4670 0.0815 0.1354 0.028 Uiso 1 1 calc R
H22B H 0.6055 0.0435 0.1090 0.028 Uiso 1 1 calc R
C23 C 0.4843(3) 0.11851(17) 0.03483(12) 0.0301(6) Uani 1 1 d .
H23A H 0.4224 0.1697 0.0348 0.045 Uiso 1 1 calc R
H23B H 0.4309 0.0683 0.0138 0.045 Uiso 1 1 calc R
H23C H 0.5610 0.1322 0.0084 0.045 Uiso 1 1 calc R
C24 C 0.8281(2) 0.19394(14) 0.32415(11) 0.0192(5) Uani 1 1 d .
H24A H 0.8980 0.1493 0.3149 0.023 Uiso 1 1 calc R
H24B H 0.7553 0.1634 0.3465 0.023 Uiso 1 1 calc R
C25 C 0.9002(2) 0.26051(14) 0.37472(11) 0.0204(5) Uani 1 1 d .
H25A H 0.8294 0.2937 0.3965 0.024 Uiso 1 1 calc R
H25B H 0.9541 0.3028 0.3502 0.024 Uiso 1 1 calc R
C26 C 0.9980(2) 0.21210(15) 0.42945(12) 0.0229(5) Uani 1 1 d .
H26A H 0.9437 0.1672 0.4511 0.028 Uiso 1 1 calc R
H26B H 1.0701 0.1810 0.4071 0.028 Uiso 1 1 calc R
C27 C 1.0700(3) 0.27191(17) 0.48494(12) 0.0303(6) Uani 1 1 d .
H27A H 1.1205 0.3183 0.4637 0.045 Uiso 1 1 calc R
H27B H 1.1363 0.2376 0.5167 0.045 Uiso 1 1 calc R
H27C H 0.9998 0.2986 0.5104 0.045 Uiso 1 1 calc R

loop_
_atom_site_aniso_label
_atom_site_aniso_U_11
_atom_site_aniso_U_22
_atom_site_aniso_U_33
_atom_site_aniso_U_23
_atom_site_aniso_U_13
_atom_site_aniso_U_12
N1 0.0217(10) 0.0196(10) 0.0188(10) -0.0030(8) 0.0013(8) 0.0012(8)
O1 0.0186(8) 0.0316(9) 0.0157(8) -0.0003(7) -0.0002(6) -0.0028(7)
O2 0.0219(9) 0.0616(13) 0.0160(8) -0.0043(8) 0.0031(7) -0.0079(8)
O3 0.0203(9) 0.0384(10) 0.0159(8) 0.0001(7) 0.0017(6) -0.0083(7)
O4 0.0282(9) 0.0325(10) 0.0138(8) 0.0013(7) -0.0010(7) -0.0005(7)
O5 0.0253(9) 0.0280(9) 0.0188(9) -0.0056(7) -0.0054(7) -0.0018(7)
O6 0.0270(10) 0.0580(13) 0.0253(10) 0.0066(9) 0.0032(8) -0.0134(9)
C1 0.0212(12) 0.0220(12) 0.0164(11) -0.0012(9) 0.0004(9) 0.0025(10)
C2 0.0206(12) 0.0162(11) 0.0175(11) 0.0000(9) -0.0006(9) 0.0049(9)
C3 0.0197(12) 0.0170(11) 0.0173(11) 0.0034(9) 0.0046(9) 0.0036(9)
C4 0.0177(11) 0.0153(11) 0.0195(11) -0.0014(9) 0.0009(9) 0.0023(9)
C5 0.0200(12) 0.0157(11) 0.0148(11) -0.0023(9) -0.0028(9) 0.0042(9)
C6 0.0207(12) 0.0131(11) 0.0190(11) -0.0001(9) 0.0008(9) 0.0062(9)
C7 0.0185(11) 0.0170(11) 0.0173(11) 0.0001(9) 0.0003(9) 0.0032(9)
C8 0.0239(12) 0.0150(11) 0.0179(12) -0.0015(9) -0.0003(9) 0.0013(9)
B1 0.0263(14) 0.0098(12) 0.0185(13) -0.0019(10) 0.0012(11) -0.0008(10)
O7 0.0246(9) 0.0289(9) 0.0130(8) -0.0015(7) -0.0002(7) 0.0009(7)
O8 0.0249(9) 0.0309(9) 0.0126(8) -0.0005(7) 0.0004(7) -0.0021(7)
C9 0.0224(12) 0.0142(11) 0.0184(11) -0.0008(9) 0.0000(9) -0.0028(9)
C10 0.0233(12) 0.0206(12) 0.0170(11) -0.0009(9) 0.0059(9) -0.0002(9)
N2 0.0204(10) 0.0162(9) 0.0175(10) 0.0023(8) -0.0024(8) -0.0012(8)
C11 0.0188(12) 0.0207(12) 0.0205(12) 0.0003(9) 0.0005(9) -0.0006(9)
C12 0.0203(12) 0.0183(12) 0.0206(12) 0.0008(9) -0.0048(9) 0.0014(9)
C13 0.0214(12) 0.0253(13) 0.0217(12) -0.0003(10) -0.0027(10) -0.0006(10)
C14 0.0274(13) 0.0258(13) 0.0304(14) -0.0037(11) -0.0027(11) 0.0030(11)
C15 0.0273(14) 0.0430(16) 0.0321(15) -0.0059(12) 0.0015(11) 0.0079(12)
C16 0.0224(12) 0.0161(11) 0.0173(11) 0.0029(9) -0.0020(9) -0.0041(9)
C17 0.0260(13) 0.0196(12) 0.0232(12) 0.0018(10) -0.0010(10) 0.0004(10)
C18 0.0273(13) 0.0247(13) 0.0209(12) 0.0007(10) 0.0028(10) -0.0040(10)
C19 0.0255(13) 0.0326(14) 0.0257(13) 0.0013(11) 0.0024(10) -0.0039(11)
C20 0.0213(12) 0.0139(11) 0.0234(12) 0.0013(9) 0.0024(9) -0.0016(9)
C21 0.0233(12) 0.0197(12) 0.0210(12) -0.0003(9) -0.0005(9) -0.0008(10)
C22 0.0189(12) 0.0247(12) 0.0260(13) -0.0022(10) 0.0029(10) -0.0043(10)
C23 0.0301(14) 0.0334(14) 0.0251(13) -0.0050(11) -0.0027(11) -0.0059(11)
C24 0.0207(12) 0.0183(11) 0.0181(12) 0.0050(9) 0.0004(9) 0.0026(9)
C25 0.0225(12) 0.0180(12) 0.0201(12) 0.0026(9) 0.0007(9) 0.0023(9)
C26 0.0222(12) 0.0239(13) 0.0214(12) 0.0025(10) -0.0017(10) 0.0026(10)
C27 0.0354(15) 0.0294(14) 0.0227(13) -0.0010(11) -0.0085(11) 0.0075(11)

loop_
_atom_type_symbol
_atom_type_description
_atom_type_scat_dispersion_real
_atom_type_scat_dispersion_imag
_atom_type_scat_source
C C 0.0033 0.0016 'International Tables Vol C Tables 4.2.6.8 and 6.1.1.4'
H H 0.0000 0.0000 'International Tables Vol C Tables 4.2.6.8 and 6.1.1.4'
B B 0.0013 0.0007 'International Tables Vol C Tables 4.2.6.8 and 6.1.1.4'
N N 0.0061 0.0033 'International Tables Vol C Tables 4.2.6.8 and 6.1.1.4'
O O 0.0106 0.0060 'International Tables Vol C Tables 4.2.6.8 and 6.1.1.4'

loop_
_geom_angle_atom_site_label_1
_geom_angle_atom_site_label_2
_geom_angle_atom_site_label_3
_geom_angle
_geom_angle_site_symmetry_1
_geom_angle_site_symmetry_3
O5 N1 O6 123.59(19) . .
O5 N1 C4 118.22(18) . .
O6 N1 C4 118.18(18) . .
O2 C1 O1 125.2(2) . .
O2 C1 C2 116.3(2) . .
O1 C1 C2 118.49(19) . .
C7 C2 C3 118.9(2) . .
C7 C2 C1 122.5(2) . .
C3 C2 C1 118.5(2) . .
C4 C3 C2 118.7(2) . .
C5 C4 C3 123.4(2) . .
C5 C4 N1 118.29(19) . .
C3 C4 N1 118.25(19) . .
C4 C5 C6 117.9(2) . .
C5 C6 C7 119.7(2) . .
C5 C6 C8 118.86(19) . .
C7 C6 C8 121.4(2) . .
C2 C7 C6 121.4(2) . .
O4 C8 O3 124.9(2) . .
O4 C8 C6 123.9(2) . .
O3 C8 C6 111.23(18) . .
O8 B1 O7 124.1(2) . .
O8 B1 C9 118.5(2) . .
O7 B1 C9 117.3(2) . .
C11 C9 C10 116.7(2) 3 .
C11 C9 B1 121.3(2) 3 .
C10 C9 B1 121.9(2) . .
C11 C10 C9 121.3(2) . .
C24 N2 C16 110.97(16) . .
C24 N2 C12 110.85(16) . .
C16 N2 C12 105.82(16) . .
C24 N2 C20 106.15(16) . .
C16 N2 C20 111.34(16) . .
C12 N2 C20 111.81(16) . .
C10 C11 C9 121.9(2) . 3
C13 C12 N2 116.74(18) . .
C12 C13 C14 109.66(19) . .
C13 C14 C15 112.6(2) . .
C17 C16 N2 116.23(18) . .
C16 C17 C18 109.71(19) . .
C19 C18 C17 111.9(2) . .
C21 C20 N2 114.88(17) . .
C20 C21 C22 112.09(19) . .
C21 C22 C23 110.36(19) . .
N2 C24 C25 116.10(17) . .
C24 C25 C26 108.91(18) . .
C27 C26 C25 113.43(19) . .

loop_
_geom_bond_atom_site_label_1
_geom_bond_atom_site_label_2
_geom_bond_distance
_geom_bond_site_symmetry_2
N1 O5 1.222(2) .
N1 O6 1.222(2) .
N1 C4 1.472(3) .
O1 C1 1.271(3) .
O2 C1 1.237(3) .
O3 C8 1.319(3) .
O4 C8 1.206(3) .
C1 C2 1.524(3) .
C2 C7 1.388(3) .
C2 C3 1.390(3) .
C3 C4 1.380(3) .
C4 C5 1.376(3) .
C5 C6 1.389(3) .
C6 C7 1.394(3) .
C6 C8 1.493(3) .
B1 O8 1.359(3) .
B1 O7 1.360(3) .
B1 C9 1.573(3) .
C9 C11 1.399(3) 3
C9 C10 1.400(3) .
C10 C11 1.380(3) .
N2 C24 1.515(3) .
N2 C16 1.518(3) .
N2 C12 1.522(3) .
N2 C20 1.522(3) .
C11 C9 1.399(3) 3
C12 C13 1.511(3) .
C13 C14 1.522(3) .
C14 C15 1.523(4) .
C16 C17 1.513(3) .
C17 C18 1.525(3) .
C18 C19 1.522(3) .
C20 C21 1.515(3) .
C21 C22 1.525(3) .
C22 C23 1.526(3) .
C24 C25 1.518(3) .
C25 C26 1.520(3) .
C26 C27 1.513(3) .

loop_
_geom_torsion_atom_site_label_1
_geom_torsion_atom_site_label_2
_geom_torsion_atom_site_label_3
_geom_torsion_atom_site_label_4
_geom_torsion
_geom_torsion_site_symmetry_1
_geom_torsion_site_symmetry_4
O2 C1 C2 C7 -166.5(2) . .
O1 C1 C2 C7 14.2(3) . .
O2 C1 C2 C3 11.1(3) . .
O1 C1 C2 C3 -168.3(2) . .
C7 C2 C3 C4 1.1(3) . .
C1 C2 C3 C4 -176.51(19) . .
C2 C3 C4 C5 1.4(3) . .
C2 C3 C4 N1 178.42(18) . .
O5 N1 C4 C5 10.8(3) . .
O6 N1 C4 C5 -169.7(2) . .
O5 N1 C4 C3 -166.37(19) . .
O6 N1 C4 C3 13.2(3) . .
C3 C4 C5 C6 -2.9(3) . .
N1 C4 C5 C6 -179.89(18) . .
C4 C5 C6 C7 1.8(3) . .
C4 C5 C6 C8 -179.71(19) . .
C3 C2 C7 C6 -2.1(3) . .
C1 C2 C7 C6 175.4(2) . .
C5 C6 C7 C2 0.6(3) . .
C8 C6 C7 C2 -177.83(19) . .
C5 C6 C8 O4 -15.6(3) . .
C7 C6 C8 O4 162.9(2) . .
C5 C6 C8 O3 164.52(19) . .
C7 C6 C8 O3 -17.0(3) . .
O8 B1 C9 C11 -170.6(2) . 3
O7 B1 C9 C11 9.4(3) . 3
O8 B1 C9 C10 10.8(3) . .
O7 B1 C9 C10 -169.2(2) . .
C11 C9 C10 C11 -0.2(4) 3 .
B1 C9 C10 C11 178.5(2) . .
C9 C10 C11 C9 0.2(4) . 3
C24 N2 C12 C13 -58.1(2) . .
C16 N2 C12 C13 -178.45(18) . .
C20 N2 C12 C13 60.2(2) . .
N2 C12 C13 C14 -177.58(18) . .
C12 C13 C14 C15 -178.91(19) . .
C24 N2 C16 C17 56.5(2) . .
C12 N2 C16 C17 176.84(18) . .
C20 N2 C16 C17 -61.5(2) . .
N2 C16 C17 C18 -173.94(18) . .
C16 C17 C18 C19 178.07(19) . .
C24 N2 C20 C21 -176.21(18) . .
C16 N2 C20 C21 -55.3(2) . .
C12 N2 C20 C21 62.8(2) . .
N2 C20 C21 C22 -170.39(18) . .
C20 C21 C22 C23 -177.71(19) . .
C16 N2 C24 C25 59.3(2) . .
C12 N2 C24 C25 -57.9(2) . .
C20 N2 C24 C25 -179.54(18) . .
N2 C24 C25 C26 -163.01(18) . .
C24 C25 C26 C27 -177.0(2) . .
